data_9016894
loop_
_publ_author_name
'Whittle, K. R.'
'Hyatt, N. C.'
'Smith, K. L.'
'Margiolaki, I.'
'Berry, F. J.'
'Knight, K. S.'
'Lumpkin, G. R.'

_publ_section_title
;
 Combined neutron and X-ray diffraction determination
 of disorder in doped zirconolite-2M
 Note: CaZrTi2O7
;
_journal_name_full 'American Mineralogist'
_journal_page_first 291
_journal_page_last 298
_journal_volume 97
_journal_year 2012
_chemical_compound_source Synthetic
_chemical_formula_sum 'Ca2 O14 Ti4 Zr2'
_chemical_name_mineral Zirconolite
_space_group_IT_number 15
_space_group_name_Hall '-C 2yc'
_space_group_name_H-M_alt 'C 1 2/c 1'
_symmetry_space_group_name_H-M 'C 1 2/c 1'
_cell_angle_alpha 90
_cell_angle_beta 100.56430
_cell_angle_gamma 90
_cell_length_a 12.443024
_cell_length_b 7.272901
_cell_length_c 11.380867
_cell_formula_units_Z 4
_cell_volume 1012.475
_database_code_amcsd 0020827
_exptl_crystal_density_diffrn 4.449
_cod_data_source_file inputs/fixed/downloads/05/05246.cif
_cod_data_source_block 05246
_cod_original_formula_sum 'Ca2 Zr2 Ti4 O14'
_cod_database_code 9016894

loop_
_space_group_symop_operation_xyz
x,y,z
1/2+x,1/2+y,z
x,-y,1/2+z
1/2+x,1/2-y,1/2+z
-x,y,1/2-z
1/2-x,1/2+y,1/2-z
-x,-y,-z
1/2-x,1/2-y,-z

loop_
_atom_site_label
_atom_site_fract_x
_atom_site_fract_y
_atom_site_fract_z
_atom_site_occupancy
_atom_site_U_iso_or_equiv
Ca 0.37324 0.12636 0.49585 1.00000 0.00447
Zr 0.12310 0.12211 0.97463 1.00000 0.02187
Ti1 0.24953 0.12344 0.74674 1.00000 0.00346
Ti2 0.46960 0.05336 0.25244 0.50000 0.00270
Ti3 0.00000 0.12640 0.25000 1.00000 0.00302
O1 0.30569 0.12679 0.27877 1.00000 0.02260
O2 0.47061 0.13387 0.10057 1.00000 0.01540
O3 0.20838 0.08524 0.57122 1.00000 0.01610
O4 0.39869 0.16114 0.72062 1.00000 0.01740
O5 0.70759 0.17321 0.58342 1.00000 0.02080
O6 0.00327 0.12171 0.41889 1.00000 0.01720
O7 0.11190 0.05400 0.79053 1.00000 0.02130

loop_
_cod_related_entry_id
_cod_related_entry_database
_cod_related_entry_code
1 AMCSD 0020827
